data_1575214
loop_
_publ_author_name
'Jiang, Shengjie'
'Wang, Ganping'
'Cai, Yanping'
'Maron, Laurent'
'Xu, Xin'

_publ_section_title
;
 Zinc substituted carbenes: synthesis, structure, and ambiphilic
 reactivity.
;
_journal_issue 34
_journal_name_full 'Chemical science'
_journal_page_first 15462
_journal_page_last 15468
_journal_paper_doi 10.1039/d5sc03342j
_journal_volume 16
_journal_year 2025
_chemical_formula_moiety 'C56 H79 N4 P Zn'
_chemical_formula_sum 'C56 H79 N4 P Zn'
_chemical_formula_weight 904.57
_space_group_crystal_system monoclinic
_space_group_IT_number 14
_space_group_name_Hall '-P 2ybc'
_space_group_name_H-M_alt 'P 1 21/c 1'
_atom_sites_solution_hydrogens geom
_audit_creation_date 2024-09-10
_audit_creation_method
;
Olex2 1.5
(compiled 2024.02.16 svn.r378c4104 for OlexSys, GUI svn.r6928)
;
_audit_update_record
;
2025-04-14 deposited with the CCDC.	2025-07-23 downloaded from the CCDC.
;
_cell_angle_alpha 90
_cell_angle_beta 94.4510(10)
_cell_angle_gamma 90
_cell_formula_units_Z 4
_cell_length_a 14.9188(6)
_cell_length_b 17.1200(7)
_cell_length_c 20.8807(9)
_cell_measurement_reflns_used 9801
_cell_measurement_temperature 100.00
_cell_measurement_theta_max 27.10
_cell_measurement_theta_min 2.29
_cell_volume 5317.1(4)
_computing_cell_refinement 'SAINT V8.40B (?, 2016)'
_computing_data_reduction 'SAINT V8.40B (?, 2016)'
_computing_molecular_graphics 'Olex2 1.5 (Dolomanov et al., 2009)'
_computing_publication_material 'Olex2 1.5 (Dolomanov et al., 2009)'
_computing_structure_refinement 'SHELXL 2018/3 (Sheldrick, 2015)'
_computing_structure_solution 'SHELXT 2018/2 (Sheldrick, 2018)'
_diffrn_ambient_temperature 100.00
_diffrn_measured_fraction_theta_full 0.999
_diffrn_measured_fraction_theta_max 0.997
_diffrn_measurement_device_type 'Bruker APEX-II CCD'
_diffrn_measurement_method '\f and \w scans'
_diffrn_radiation_type MoK\a
_diffrn_radiation_wavelength 0.71073
_diffrn_reflns_av_R_equivalents 0.1266
_diffrn_reflns_av_unetI/netI 0.0733
_diffrn_reflns_Laue_measured_fraction_full 0.999
_diffrn_reflns_Laue_measured_fraction_max 0.997
_diffrn_reflns_number 12197
_diffrn_reflns_point_group_measured_fraction_full 0.999
_diffrn_reflns_point_group_measured_fraction_max 0.997
_diffrn_reflns_theta_full 25.242
_diffrn_reflns_theta_max 27.515
_diffrn_reflns_theta_min 1.540
_diffrn_source_current 1.0
_diffrn_source_power 0.05
_diffrn_source_voltage 50.0
_diffrn_standards_number 0
_exptl_absorpt_coefficient_mu 0.530
_exptl_absorpt_correction_type none
_exptl_absorpt_process_details
;
 TWINABS-2012/1 (Bruker,2012) was used for absorption correction.
 
For component 1:
 wR2(int) was 0.1261 before and 0.0938 after correction.
 
For component 2:
 wR2(int) was 0.1731 before and 0.0969 after correction.
 The Ratio of minimum to maximum transmission is 0.68.

Final HKLF 4 output contains 140060 reflections, Rint = 0.1266
 (67988 with I > 3sig(I), Rint = 0.0903)
;
_exptl_crystal_colour yellow
_exptl_crystal_colour_primary yellow
_exptl_crystal_density_diffrn 1.130
_exptl_crystal_description block
_exptl_crystal_F_000 1952
_exptl_crystal_size_max 0.14
_exptl_crystal_size_mid 0.13
_exptl_crystal_size_min 0.12
_refine_diff_density_max 0.588
_refine_diff_density_min -0.465
_refine_diff_density_rms 0.079
_refine_ls_extinction_method none
_refine_ls_goodness_of_fit_ref 1.118
_refine_ls_hydrogen_treatment constr
_refine_ls_matrix_type full
_refine_ls_number_parameters 577
_refine_ls_number_reflns 12197
_refine_ls_number_restraints 0
_refine_ls_restrained_S_all 1.118
_refine_ls_R_factor_all 0.1103
_refine_ls_R_factor_gt 0.0766
_refine_ls_shift/su_max 0.002
_refine_ls_shift/su_mean 0.000
_refine_ls_structure_factor_coef Fsqd
_refine_ls_weighting_details 'w=1/[\s^2^(Fo^2^)+(0.0182P)^2^+10.9940P] where P=(Fo^2^+2Fc^2^)/3'
_refine_ls_weighting_scheme calc
_refine_ls_wR_factor_gt 0.1219
_refine_ls_wR_factor_ref 0.1330
_reflns_Friedel_coverage 0.000
_reflns_number_gt 9585
_reflns_number_total 12197
_reflns_threshold_expression 'I > 2\s(I)'
_cod_data_source_file d5sc03342j2.cif
_cod_data_source_block Comlpex_2a
_cod_depositor_comments 'Adding full bibliography for 1575210--1575219.cif.'
_cod_database_code 1575214
_shelx_shelxl_version_number 2018/3
_shelx_space_group_comment
;
The symmetry employed for this shelxl refinement is uniquely defined
by the following loop, which should always be used as a source of
symmetry information in preference to the above space-group names.
They are only intended as comments.
;
_olex2_refinement_description
;
1.a Ternary CH refined with riding coordinates:
 C13(H13), C16(H16), C25(H25), C28(H28), C39(H39), C42(H42), C51(H51), C54(H54)
1.b Secondary CH2 refined with riding coordinates:
 C31(H31A,H31B), C32(H32A,H32B)
1.c Aromatic/amide H refined with riding coordinates:
 C4(H4), C9(H9), C10(H10), C11(H11), C21(H21), C22(H22), C23(H23), C35(H35),
 C36(H36), C37(H37), C47(H47), C48(H48), C49(H49)
1.d Idealised Me refined as rotating group:
 C2(H2A,H2B,H2C), C6(H6A,H6B,H6C), C15(H15A,H15B,H15C), C14(H14A,H14B,H14C),
 C17(H17A,H17B,H17C), C18(H18A,H18B,H18C), C26(H26A,H26B,H26C), C27(H27A,H27B,
 H27C), C30(H30A,H30B,H30C), C29(H29A,H29B,H29C), C40(H40A,H40B,H40C), C41(H41A,
 H41B,H41C), C43(H43A,H43B,H43C), C44(H44A,H44B,H44C), C52(H52A,H52B,H52C),
 C53(H53A,H53B,H53C), C55(H55A,H55B,H55C), C56(H56A,H56B,H56C)
;
_olex2_submission_special_instructions 'No special instructions were received'

loop_
_space_group_symop_operation_xyz
'x, y, z'
'-x, y+1/2, -z+1/2'
'-x, -y, -z'
'x, -y-1/2, z-1/2'

loop_
_atom_site_label
_atom_site_type_symbol
_atom_site_fract_x
_atom_site_fract_y
_atom_site_fract_z
_atom_site_U_iso_or_equiv
_atom_site_adp_type
_atom_site_occupancy
_atom_site_site_symmetry_order
_atom_site_calc_flag
_atom_site_refinement_flags_posn
_atom_site_refinement_flags_adp
_atom_site_refinement_flags_occupancy
_atom_site_disorder_assembly
_atom_site_disorder_group
Zn1 Zn 0.34736(2) 0.55529(2) 0.29168(2) 0.01700(9) Uani 1 1 d . . . . .
P1 P 0.15577(5) 0.46592(5) 0.22962(4) 0.01920(17) Uani 1 1 d . . . . .
N1 N 0.47159(16) 0.55777(14) 0.26552(11) 0.0159(5) Uani 1 1 d . . . . .
N2 N 0.36765(16) 0.62533(13) 0.36582(12) 0.0168(5) Uani 1 1 d . . . . .
N3 N 0.10444(17) 0.45846(14) 0.15529(12) 0.0202(6) Uani 1 1 d . . . . .
N4 N 0.07635(17) 0.41148(16) 0.26036(12) 0.0234(6) Uani 1 1 d . . . . .
C2 C 0.6302(2) 0.59716(19) 0.27378(16) 0.0262(7) Uani 1 1 d . . . . .
H2A H 0.655565 0.545080 0.282389 0.039 Uiso 1 1 calc R U . . .
H2B H 0.667694 0.636347 0.297197 0.039 Uiso 1 1 calc R U . . .
H2C H 0.628267 0.607962 0.227605 0.039 Uiso 1 1 calc R U . . .
C3 C 0.5359(2) 0.60038(16) 0.29561(14) 0.0182(6) Uani 1 1 d . . . . .
C4 C 0.5239(2) 0.64806(17) 0.34876(14) 0.0179(6) Uani 1 1 d . . . . .
H4 H 0.574956 0.677741 0.364073 0.022 Uiso 1 1 calc R U . . .
C5 C 0.4471(2) 0.65814(17) 0.38254(14) 0.0192(6) Uani 1 1 d . . . . .
C6 C 0.4590(2) 0.70737(18) 0.44265(15) 0.0229(7) Uani 1 1 d . . . . .
H6A H 0.410558 0.746008 0.442449 0.034 Uiso 1 1 calc R U . . .
H6B H 0.517127 0.734289 0.443979 0.034 Uiso 1 1 calc R U . . .
H6C H 0.457215 0.673730 0.480500 0.034 Uiso 1 1 calc R U . . .
C7 C 0.49564(19) 0.50979(17) 0.21272(14) 0.0186(6) Uani 1 1 d . . . . .
C8 C 0.5254(2) 0.43300(18) 0.22575(15) 0.0225(7) Uani 1 1 d . . . . .
C9 C 0.5471(2) 0.3874(2) 0.17390(17) 0.0300(8) Uani 1 1 d . . . . .
H9 H 0.566918 0.335199 0.181254 0.036 Uiso 1 1 calc R U . . .
C10 C 0.5403(2) 0.4165(2) 0.11204(17) 0.0325(8) Uani 1 1 d . . . . .
H10 H 0.555315 0.384283 0.077382 0.039 Uiso 1 1 calc R U . . .
C11 C 0.5118(2) 0.4921(2) 0.10048(16) 0.0296(8) Uani 1 1 d . . . . .
H11 H 0.507876 0.511779 0.057825 0.035 Uiso 1 1 calc R U . . .
C12 C 0.4888(2) 0.54002(18) 0.15062(15) 0.0226(7) Uani 1 1 d . . . . .
C13 C 0.5334(2) 0.40062(19) 0.29379(16) 0.0274(7) Uani 1 1 d . . . . .
H13 H 0.535766 0.445978 0.324053 0.033 Uiso 1 1 calc R U . . .
C15 C 0.4507(3) 0.3520(2) 0.30642(19) 0.0420(10) Uani 1 1 d . . . . .
H15A H 0.396396 0.383651 0.297710 0.063 Uiso 1 1 calc R U . . .
H15B H 0.454982 0.335005 0.351373 0.063 Uiso 1 1 calc R U . . .
H15C H 0.447683 0.306102 0.278268 0.063 Uiso 1 1 calc R U . . .
C14 C 0.6193(3) 0.3522(2) 0.30859(19) 0.0407(9) Uani 1 1 d . . . . .
H14A H 0.616510 0.304920 0.282054 0.061 Uiso 1 1 calc R U . . .
H14B H 0.624378 0.337536 0.354096 0.061 Uiso 1 1 calc R U . . .
H14C H 0.671809 0.383283 0.299058 0.061 Uiso 1 1 calc R U . . .
C16 C 0.4565(2) 0.62287(19) 0.13666(16) 0.0270(7) Uani 1 1 d . . . . .
H16 H 0.467162 0.653524 0.177297 0.032 Uiso 1 1 calc R U . . .
C17 C 0.5071(3) 0.6636(2) 0.08544(18) 0.0409(9) Uani 1 1 d . . . . .
H17A H 0.493633 0.637683 0.043968 0.061 Uiso 1 1 calc R U . . .
H17B H 0.571897 0.660935 0.097324 0.061 Uiso 1 1 calc R U . . .
H17C H 0.488369 0.718426 0.082113 0.061 Uiso 1 1 calc R U . . .
C18 C 0.3552(3) 0.6237(2) 0.1180(2) 0.0486(11) Uani 1 1 d . . . . .
H18A H 0.334899 0.677692 0.111110 0.073 Uiso 1 1 calc R U . . .
H18B H 0.323405 0.600273 0.152637 0.073 Uiso 1 1 calc R U . . .
H18C H 0.342368 0.593621 0.078443 0.073 Uiso 1 1 calc R U . . .
C19 C 0.29732(19) 0.63960(17) 0.40822(14) 0.0186(6) Uani 1 1 d . . . . .
C20 C 0.2887(2) 0.58897(18) 0.46032(15) 0.0215(7) Uani 1 1 d . . . . .
C21 C 0.2230(2) 0.6059(2) 0.50242(16) 0.0295(8) Uani 1 1 d . . . . .
H21 H 0.215811 0.572185 0.537794 0.035 Uiso 1 1 calc R U . . .
C22 C 0.1682(2) 0.6706(2) 0.49366(17) 0.0316(8) Uani 1 1 d . . . . .
H22 H 0.125151 0.682227 0.523518 0.038 Uiso 1 1 calc R U . . .
C23 C 0.1765(2) 0.71839(19) 0.44115(16) 0.0274(7) Uani 1 1 d . . . . .
H23 H 0.137511 0.762071 0.434773 0.033 Uiso 1 1 calc R U . . .
C24 C 0.2402(2) 0.70433(17) 0.39733(15) 0.0206(7) Uani 1 1 d . . . . .
C25 C 0.3479(2) 0.51738(19) 0.47163(16) 0.0266(7) Uani 1 1 d . . . . .
H25 H 0.398222 0.521625 0.442889 0.032 Uiso 1 1 calc R U . . .
C26 C 0.2943(3) 0.4434(2) 0.4523(2) 0.0422(10) Uani 1 1 d . . . . .
H26A H 0.243778 0.438133 0.479389 0.063 Uiso 1 1 calc R U . . .
H26B H 0.333486 0.397665 0.458102 0.063 Uiso 1 1 calc R U . . .
H26C H 0.271250 0.447304 0.407193 0.063 Uiso 1 1 calc R U . . .
C27 C 0.3892(3) 0.5108(2) 0.54032(17) 0.0395(9) Uani 1 1 d . . . . .
H27A H 0.427719 0.464467 0.544371 0.059 Uiso 1 1 calc R U . . .
H27B H 0.341229 0.506256 0.569647 0.059 Uiso 1 1 calc R U . . .
H27C H 0.425153 0.557529 0.551215 0.059 Uiso 1 1 calc R U . . .
C28 C 0.2472(2) 0.75610(18) 0.33922(15) 0.0231(7) Uani 1 1 d . . . . .
H28 H 0.310552 0.752595 0.326897 0.028 Uiso 1 1 calc R U . . .
C30 C 0.1864(3) 0.7256(2) 0.28250(17) 0.0334(8) Uani 1 1 d . . . . .
H30A H 0.123523 0.728403 0.292874 0.050 Uiso 1 1 calc R U . . .
H30B H 0.202028 0.671241 0.273768 0.050 Uiso 1 1 calc R U . . .
H30C H 0.194580 0.757586 0.244474 0.050 Uiso 1 1 calc R U . . .
C29 C 0.2281(2) 0.84231(18) 0.35218(17) 0.0279(7) Uani 1 1 d . . . . .
H29A H 0.240651 0.873492 0.314555 0.042 Uiso 1 1 calc R U . . .
H29B H 0.266478 0.860021 0.389564 0.042 Uiso 1 1 calc R U . . .
H29C H 0.164789 0.848572 0.360711 0.042 Uiso 1 1 calc R U . . .
C1 C 0.2445(2) 0.5020(2) 0.25858(18) 0.0313(8) Uani 1 1 d . . . . .
C31 C 0.0266(2) 0.4060(2) 0.14985(15) 0.0254(7) Uani 1 1 d . . . . .
H31A H 0.043759 0.354256 0.133605 0.030 Uiso 1 1 calc R U . . .
H31B H -0.021786 0.428038 0.120066 0.030 Uiso 1 1 calc R U . . .
C32 C -0.0045(2) 0.3989(2) 0.21718(15) 0.0304(8) Uani 1 1 d . . . . .
H32A H -0.050706 0.438832 0.224484 0.036 Uiso 1 1 calc R U . . .
H32B H -0.030173 0.346515 0.223940 0.036 Uiso 1 1 calc R U . . .
C33 C 0.1498(2) 0.47085(18) 0.09828(14) 0.0200(6) Uani 1 1 d . . . . .
C34 C 0.2098(2) 0.41433(18) 0.07794(15) 0.0226(7) Uani 1 1 d . . . . .
C35 C 0.2492(2) 0.4275(2) 0.02102(17) 0.0309(8) Uani 1 1 d . . . . .
H35 H 0.290192 0.390072 0.006626 0.037 Uiso 1 1 calc R U . . .
C36 C 0.2304(2) 0.4938(2) -0.01533(17) 0.0330(8) Uani 1 1 d . . . . .
H36 H 0.258520 0.501810 -0.054093 0.040 Uiso 1 1 calc R U . . .
C37 C 0.1702(2) 0.5486(2) 0.00507(15) 0.0280(7) Uani 1 1 d . . . . .
H37 H 0.157287 0.594037 -0.020134 0.034 Uiso 1 1 calc R U . . .
C38 C 0.1286(2) 0.53819(18) 0.06182(15) 0.0233(7) Uani 1 1 d . . . . .
C39 C 0.2313(2) 0.34069(18) 0.11675(16) 0.0266(7) Uani 1 1 d . . . . .
H39 H 0.194085 0.341181 0.154560 0.032 Uiso 1 1 calc R U . . .
C40 C 0.3298(2) 0.3403(2) 0.14203(19) 0.0376(9) Uani 1 1 d . . . . .
H40A H 0.367758 0.335738 0.105953 0.056 Uiso 1 1 calc R U . . .
H40B H 0.341109 0.295920 0.171167 0.056 Uiso 1 1 calc R U . . .
H40C H 0.343982 0.389071 0.165257 0.056 Uiso 1 1 calc R U . . .
C41 C 0.2074(3) 0.2666(2) 0.07762(18) 0.0394(9) Uani 1 1 d . . . . .
H41A H 0.143586 0.267826 0.062506 0.059 Uiso 1 1 calc R U . . .
H41B H 0.219457 0.220489 0.104750 0.059 Uiso 1 1 calc R U . . .
H41C H 0.243971 0.264199 0.040651 0.059 Uiso 1 1 calc R U . . .
C42 C 0.0625(2) 0.59835(19) 0.08388(16) 0.0255(7) Uani 1 1 d . . . . .
H42 H 0.024570 0.571789 0.114753 0.031 Uiso 1 1 calc R U . . .
C43 C -0.0002(2) 0.6306(2) 0.02949(17) 0.0325(8) Uani 1 1 d . . . . .
H43A H -0.045361 0.664154 0.047174 0.049 Uiso 1 1 calc R U . . .
H43B H -0.030201 0.587228 0.005832 0.049 Uiso 1 1 calc R U . . .
H43C H 0.034545 0.661061 0.000343 0.049 Uiso 1 1 calc R U . . .
C44 C 0.1134(3) 0.6645(2) 0.12024(19) 0.0432(10) Uani 1 1 d . . . . .
H44A H 0.154191 0.689648 0.091970 0.065 Uiso 1 1 calc R U . . .
H44B H 0.148157 0.643115 0.157967 0.065 Uiso 1 1 calc R U . . .
H44C H 0.070315 0.703053 0.134047 0.065 Uiso 1 1 calc R U . . .
C45 C 0.0734(2) 0.39580(18) 0.32739(15) 0.0218(7) Uani 1 1 d . . . . .
C46 C 0.0222(2) 0.44371(18) 0.36515(15) 0.0225(7) Uani 1 1 d . . . . .
C47 C 0.0160(2) 0.42286(19) 0.42896(16) 0.0272(7) Uani 1 1 d . . . . .
H47 H -0.019850 0.453429 0.455060 0.033 Uiso 1 1 calc R U . . .
C48 C 0.0611(2) 0.3585(2) 0.45517(16) 0.0288(8) Uani 1 1 d . . . . .
H48 H 0.055891 0.344975 0.498856 0.035 Uiso 1 1 calc R U . . .
C49 C 0.1136(2) 0.31387(19) 0.41775(16) 0.0260(7) Uani 1 1 d . . . . .
H49 H 0.145787 0.270668 0.436581 0.031 Uiso 1 1 calc R U . . .
C50 C 0.1207(2) 0.33049(18) 0.35349(16) 0.0234(7) Uani 1 1 d . . . . .
C51 C -0.0227(2) 0.51828(19) 0.33909(17) 0.0288(8) Uani 1 1 d . . . . .
H51 H -0.013295 0.521575 0.292277 0.035 Uiso 1 1 calc R U . . .
C52 C -0.1234(3) 0.5180(3) 0.3458(2) 0.0542(13) Uani 1 1 d . . . . .
H52A H -0.150084 0.471124 0.325209 0.081 Uiso 1 1 calc R U . . .
H52B H -0.150475 0.564601 0.325039 0.081 Uiso 1 1 calc R U . . .
H52C H -0.134563 0.518067 0.391418 0.081 Uiso 1 1 calc R U . . .
C53 C 0.0230(3) 0.5892(2) 0.37221(19) 0.0401(9) Uani 1 1 d . . . . .
H53A H 0.014805 0.587394 0.418300 0.060 Uiso 1 1 calc R U . . .
H53B H -0.003832 0.637202 0.353784 0.060 Uiso 1 1 calc R U . . .
H53C H 0.087381 0.588344 0.365750 0.060 Uiso 1 1 calc R U . . .
C54 C 0.1782(2) 0.2807(2) 0.31242(17) 0.0306(8) Uani 1 1 d . . . . .
H54 H 0.205918 0.316738 0.281881 0.037 Uiso 1 1 calc R U . . .
C55 C 0.2547(3) 0.2397(2) 0.35108(19) 0.0403(9) Uani 1 1 d . . . . .
H55A H 0.230434 0.197735 0.376596 0.060 Uiso 1 1 calc R U . . .
H55B H 0.286884 0.277313 0.379782 0.060 Uiso 1 1 calc R U . . .
H55C H 0.296229 0.217470 0.321800 0.060 Uiso 1 1 calc R U . . .
C56 C 0.1211(3) 0.2228(3) 0.2723(2) 0.0560(12) Uani 1 1 d . . . . .
H56A H 0.158700 0.195577 0.242915 0.084 Uiso 1 1 calc R U . . .
H56B H 0.072782 0.250706 0.247388 0.084 Uiso 1 1 calc R U . . .
H56C H 0.095081 0.184743 0.300554 0.084 Uiso 1 1 calc R U . . .

loop_
_atom_site_aniso_label
_atom_site_aniso_U_11
_atom_site_aniso_U_22
_atom_site_aniso_U_33
_atom_site_aniso_U_23
_atom_site_aniso_U_13
_atom_site_aniso_U_12
Zn1 0.01702(18) 0.01837(17) 0.01574(18) -0.00166(14) 0.00207(13) -0.00186(14)
P1 0.0199(4) 0.0224(4) 0.0152(4) 0.0004(3) 0.0012(3) -0.0040(3)
N1 0.0186(13) 0.0162(12) 0.0132(12) -0.0006(10) 0.0042(10) 0.0015(10)
N2 0.0196(13) 0.0152(12) 0.0156(13) -0.0021(10) 0.0023(10) -0.0015(10)
N3 0.0216(14) 0.0248(14) 0.0141(13) 0.0003(10) 0.0005(10) -0.0050(10)
N4 0.0234(15) 0.0329(15) 0.0138(14) 0.0014(11) 0.0011(11) -0.0104(11)
C2 0.0211(17) 0.0303(18) 0.0278(19) -0.0043(14) 0.0055(14) -0.0060(13)
C3 0.0194(16) 0.0165(15) 0.0191(16) 0.0033(12) 0.0031(12) -0.0005(11)
C4 0.0190(16) 0.0181(15) 0.0170(16) -0.0009(12) 0.0028(12) -0.0054(11)
C5 0.0273(17) 0.0145(15) 0.0157(16) 0.0029(11) 0.0022(13) -0.0003(12)
C6 0.0253(18) 0.0230(16) 0.0205(17) -0.0047(13) 0.0029(13) -0.0062(13)
C7 0.0153(16) 0.0240(16) 0.0166(16) -0.0027(12) 0.0031(12) -0.0025(12)
C8 0.0195(16) 0.0268(17) 0.0214(17) -0.0014(13) 0.0038(13) 0.0009(12)
C9 0.0304(19) 0.0272(18) 0.032(2) -0.0056(15) 0.0023(15) 0.0056(14)
C10 0.037(2) 0.035(2) 0.026(2) -0.0126(15) 0.0084(16) 0.0045(15)
C11 0.038(2) 0.035(2) 0.0165(17) -0.0039(14) 0.0055(14) 0.0003(15)
C12 0.0237(17) 0.0245(17) 0.0197(17) -0.0018(13) 0.0019(13) -0.0042(12)
C13 0.0278(19) 0.0260(18) 0.0281(19) 0.0033(14) 0.0012(14) 0.0035(13)
C15 0.045(2) 0.044(2) 0.038(2) 0.0157(18) 0.0033(18) 0.0000(18)
C14 0.040(2) 0.043(2) 0.039(2) 0.0057(18) -0.0014(18) 0.0154(17)
C16 0.038(2) 0.0271(17) 0.0157(17) 0.0005(13) 0.0025(14) -0.0035(14)
C17 0.059(3) 0.037(2) 0.027(2) 0.0070(16) 0.0016(18) -0.0113(18)
C18 0.037(2) 0.037(2) 0.072(3) 0.015(2) -0.002(2) 0.0033(17)
C19 0.0168(16) 0.0219(16) 0.0172(16) -0.0028(12) 0.0028(12) -0.0048(12)
C20 0.0212(17) 0.0254(16) 0.0180(16) -0.0016(12) 0.0014(13) -0.0049(12)
C21 0.034(2) 0.036(2) 0.0196(18) 0.0024(14) 0.0064(14) -0.0059(15)
C22 0.030(2) 0.040(2) 0.027(2) -0.0060(15) 0.0158(15) -0.0028(15)
C23 0.0243(18) 0.0277(18) 0.031(2) -0.0059(14) 0.0075(14) 0.0021(13)
C24 0.0205(17) 0.0208(16) 0.0209(17) -0.0032(12) 0.0042(13) -0.0030(12)
C25 0.0285(19) 0.0295(18) 0.0216(18) 0.0045(14) 0.0009(14) -0.0028(14)
C26 0.048(2) 0.0261(19) 0.051(3) 0.0008(18) -0.0076(19) -0.0005(17)
C27 0.049(2) 0.042(2) 0.026(2) 0.0084(16) -0.0017(17) -0.0008(18)
C28 0.0211(17) 0.0246(17) 0.0241(18) -0.0015(13) 0.0056(13) 0.0057(12)
C30 0.046(2) 0.0263(18) 0.027(2) 0.0003(14) -0.0020(16) 0.0045(15)
C29 0.0274(19) 0.0229(17) 0.034(2) 0.0011(14) 0.0045(15) 0.0045(13)
C1 0.0274(19) 0.0272(18) 0.039(2) -0.0049(15) 0.0000(16) -0.0030(14)
C31 0.0218(17) 0.0324(18) 0.0211(17) 0.0010(14) -0.0038(13) -0.0086(13)
C32 0.0277(19) 0.043(2) 0.0197(18) -0.0001(15) -0.0013(14) -0.0145(15)
C33 0.0209(16) 0.0249(16) 0.0138(15) -0.0020(12) -0.0012(12) -0.0038(12)
C34 0.0223(17) 0.0239(16) 0.0208(17) 0.0006(13) -0.0030(13) -0.0018(12)
C35 0.033(2) 0.0305(19) 0.030(2) -0.0038(15) 0.0064(15) 0.0065(14)
C36 0.039(2) 0.037(2) 0.0239(19) 0.0015(15) 0.0121(16) -0.0014(16)
C37 0.036(2) 0.0292(18) 0.0194(17) 0.0055(14) 0.0047(14) 0.0029(14)
C38 0.0228(17) 0.0268(17) 0.0202(17) -0.0020(13) 0.0001(13) 0.0002(13)
C39 0.035(2) 0.0229(17) 0.0208(18) -0.0021(13) -0.0039(14) 0.0028(14)
C40 0.038(2) 0.031(2) 0.041(2) -0.0052(16) -0.0100(17) 0.0113(16)
C41 0.058(3) 0.0242(18) 0.033(2) -0.0035(15) -0.0134(19) -0.0025(17)
C42 0.0273(18) 0.0285(18) 0.0207(17) 0.0016(13) 0.0021(14) 0.0022(14)
C43 0.033(2) 0.0326(19) 0.030(2) -0.0031(15) -0.0062(16) 0.0053(15)
C44 0.042(2) 0.045(2) 0.040(2) -0.0232(18) -0.0115(18) 0.0147(18)
C45 0.0209(17) 0.0276(17) 0.0168(16) 0.0003(13) 0.0013(13) -0.0093(13)
C46 0.0194(16) 0.0260(16) 0.0221(17) 0.0028(13) 0.0015(13) -0.0050(13)
C47 0.0262(18) 0.0309(18) 0.0256(19) 0.0012(14) 0.0092(14) 0.0008(13)
C48 0.0305(19) 0.038(2) 0.0183(17) 0.0048(14) 0.0066(14) -0.0029(15)
C49 0.0272(18) 0.0253(17) 0.0256(19) 0.0047(14) 0.0024(14) -0.0037(13)
C50 0.0231(17) 0.0238(17) 0.0234(18) -0.0019(13) 0.0028(13) -0.0063(13)
C51 0.0286(19) 0.0298(18) 0.0283(19) 0.0054(14) 0.0045(15) 0.0012(14)
C52 0.029(2) 0.051(3) 0.083(4) 0.033(2) 0.010(2) 0.0062(18)
C53 0.054(3) 0.0284(19) 0.038(2) 0.0012(16) 0.0048(19) -0.0018(17)
C54 0.035(2) 0.0317(19) 0.0252(19) -0.0042(14) 0.0059(15) 0.0011(15)
C55 0.039(2) 0.038(2) 0.045(2) -0.0029(18) 0.0091(18) 0.0083(17)
C56 0.057(3) 0.051(3) 0.060(3) -0.029(2) 0.000(2) -0.001(2)

loop_
_atom_type_symbol
_atom_type_description
_atom_type_scat_dispersion_real
_atom_type_scat_dispersion_imag
_atom_type_scat_source
C C 0.0033 0.0016 'International Tables Vol C Tables 4.2.6.8 and 6.1.1.4'
H H 0.0000 0.0000 'International Tables Vol C Tables 4.2.6.8 and 6.1.1.4'
N N 0.0061 0.0033 'International Tables Vol C Tables 4.2.6.8 and 6.1.1.4'
P P 0.1023 0.0942 'International Tables Vol C Tables 4.2.6.8 and 6.1.1.4'
Zn Zn 0.2839 1.4301 'International Tables Vol C Tables 4.2.6.8 and 6.1.1.4'

loop_
_geom_angle_atom_site_label_1
_geom_angle_atom_site_label_2
_geom_angle_atom_site_label_3
_geom_angle
_geom_angle_site_symmetry_1
_geom_angle_site_symmetry_3
_geom_angle_publ_flag
N2 Zn1 N1 96.57(10) . . ?
C1 Zn1 N1 132.03(13) . . ?
C1 Zn1 N2 131.38(13) . . ?
N4 P1 N3 91.51(12) . . ?
C1 P1 N3 135.11(17) . . ?
C1 P1 N4 133.20(17) . . ?
C3 N1 Zn1 122.8(2) . . ?
C3 N1 C7 117.5(2) . . ?
C7 N1 Zn1 119.61(18) . . ?
C5 N2 Zn1 122.9(2) . . ?
C5 N2 C19 116.2(2) . . ?
C19 N2 Zn1 120.77(18) . . ?
C31 N3 P1 114.8(2) . . ?
C33 N3 P1 123.1(2) . . ?
C33 N3 C31 116.7(2) . . ?
C32 N4 P1 114.8(2) . . ?
C45 N4 P1 123.8(2) . . ?
C45 N4 C32 119.3(2) . . ?
H2A C2 H2B 109.5 . . ?
H2A C2 H2C 109.5 . . ?
H2B C2 H2C 109.5 . . ?
C3 C2 H2A 109.5 . . ?
C3 C2 H2B 109.5 . . ?
C3 C2 H2C 109.5 . . ?
N1 C3 C2 119.6(3) . . ?
N1 C3 C4 124.4(3) . . ?
C4 C3 C2 116.1(3) . . ?
C3 C4 H4 115.5 . . ?
C3 C4 C5 129.1(3) . . ?
C5 C4 H4 115.5 . . ?
N2 C5 C4 124.1(3) . . ?
N2 C5 C6 119.9(3) . . ?
C4 C5 C6 116.0(3) . . ?
C5 C6 H6A 109.5 . . ?
C5 C6 H6B 109.5 . . ?
C5 C6 H6C 109.5 . . ?
H6A C6 H6B 109.5 . . ?
H6A C6 H6C 109.5 . . ?
H6B C6 H6C 109.5 . . ?
C8 C7 N1 118.5(3) . . ?
C12 C7 N1 119.7(3) . . ?
C12 C7 C8 121.8(3) . . ?
C7 C8 C13 121.4(3) . . ?
C9 C8 C7 117.5(3) . . ?
C9 C8 C13 121.0(3) . . ?
C8 C9 H9 119.3 . . ?
C10 C9 C8 121.4(3) . . ?
C10 C9 H9 119.3 . . ?
C9 C10 H10 119.9 . . ?
C11 C10 C9 120.1(3) . . ?
C11 C10 H10 119.9 . . ?
C10 C11 H11 119.6 . . ?
C10 C11 C12 120.8(3) . . ?
C12 C11 H11 119.6 . . ?
C7 C12 C11 118.4(3) . . ?
C7 C12 C16 121.7(3) . . ?
C11 C12 C16 119.9(3) . . ?
C8 C13 H13 107.7 . . ?
C8 C13 C15 110.7(3) . . ?
C8 C13 C14 112.8(3) . . ?
C15 C13 H13 107.7 . . ?
C15 C13 C14 110.1(3) . . ?
C14 C13 H13 107.7 . . ?
C13 C15 H15A 109.5 . . ?
C13 C15 H15B 109.5 . . ?
C13 C15 H15C 109.5 . . ?
H15A C15 H15B 109.5 . . ?
H15A C15 H15C 109.5 . . ?
H15B C15 H15C 109.5 . . ?
C13 C14 H14A 109.5 . . ?
C13 C14 H14B 109.5 . . ?
C13 C14 H14C 109.5 . . ?
H14A C14 H14B 109.5 . . ?
H14A C14 H14C 109.5 . . ?
H14B C14 H14C 109.5 . . ?
C12 C16 H16 107.5 . . ?
C12 C16 C17 113.2(3) . . ?
C12 C16 C18 110.4(3) . . ?
C17 C16 H16 107.5 . . ?
C17 C16 C18 110.5(3) . . ?
C18 C16 H16 107.5 . . ?
C16 C17 H17A 109.5 . . ?
C16 C17 H17B 109.5 . . ?
C16 C17 H17C 109.5 . . ?
H17A C17 H17B 109.5 . . ?
H17A C17 H17C 109.5 . . ?
H17B C17 H17C 109.5 . . ?
C16 C18 H18A 109.5 . . ?
C16 C18 H18B 109.5 . . ?
C16 C18 H18C 109.5 . . ?
H18A C18 H18B 109.5 . . ?
H18A C18 H18C 109.5 . . ?
H18B C18 H18C 109.5 . . ?
C20 C19 N2 119.0(3) . . ?
C20 C19 C24 121.4(3) . . ?
C24 C19 N2 119.6(3) . . ?
C19 C20 C25 122.1(3) . . ?
C21 C20 C19 118.1(3) . . ?
C21 C20 C25 119.8(3) . . ?
C20 C21 H21 119.3 . . ?
C22 C21 C20 121.3(3) . . ?
C22 C21 H21 119.3 . . ?
C21 C22 H22 120.3 . . ?
C21 C22 C23 119.5(3) . . ?
C23 C22 H22 120.3 . . ?
C22 C23 H23 119.1 . . ?
C22 C23 C24 121.8(3) . . ?
C24 C23 H23 119.1 . . ?
C19 C24 C28 120.9(3) . . ?
C23 C24 C19 117.8(3) . . ?
C23 C24 C28 121.3(3) . . ?
C20 C25 H25 107.6 . . ?
C20 C25 C26 109.9(3) . . ?
C20 C25 C27 113.2(3) . . ?
C26 C25 H25 107.6 . . ?
C27 C25 H25 107.6 . . ?
C27 C25 C26 110.6(3) . . ?
C25 C26 H26A 109.5 . . ?
C25 C26 H26B 109.5 . . ?
C25 C26 H26C 109.5 . . ?
H26A C26 H26B 109.5 . . ?
H26A C26 H26C 109.5 . . ?
H26B C26 H26C 109.5 . . ?
C25 C27 H27A 109.5 . . ?
C25 C27 H27B 109.5 . . ?
C25 C27 H27C 109.5 . . ?
H27A C27 H27B 109.5 . . ?
H27A C27 H27C 109.5 . . ?
H27B C27 H27C 109.5 . . ?
C24 C28 H28 107.2 . . ?
C24 C28 C30 110.4(3) . . ?
C24 C28 C29 113.4(3) . . ?
C30 C28 H28 107.2 . . ?
C30 C28 C29 111.0(3) . . ?
C29 C28 H28 107.2 . . ?
C28 C30 H30A 109.5 . . ?
C28 C30 H30B 109.5 . . ?
C28 C30 H30C 109.5 . . ?
H30A C30 H30B 109.5 . . ?
H30A C30 H30C 109.5 . . ?
H30B C30 H30C 109.5 . . ?
C28 C29 H29A 109.5 . . ?
C28 C29 H29B 109.5 . . ?
C28 C29 H29C 109.5 . . ?
H29A C29 H29B 109.5 . . ?
H29A C29 H29C 109.5 . . ?
H29B C29 H29C 109.5 . . ?
P1 C1 Zn1 174.4(2) . . ?
N3 C31 H31A 110.5 . . ?
N3 C31 H31B 110.5 . . ?
N3 C31 C32 105.9(2) . . ?
H31A C31 H31B 108.7 . . ?
C32 C31 H31A 110.5 . . ?
C32 C31 H31B 110.5 . . ?
N4 C32 C31 105.1(3) . . ?
N4 C32 H32A 110.7 . . ?
N4 C32 H32B 110.7 . . ?
C31 C32 H32A 110.7 . . ?
C31 C32 H32B 110.7 . . ?
H32A C32 H32B 108.8 . . ?
C34 C33 N3 120.2(3) . . ?
C38 C33 N3 118.2(3) . . ?
C38 C33 C34 121.5(3) . . ?
C33 C34 C39 121.5(3) . . ?
C35 C34 C33 118.0(3) . . ?
C35 C34 C39 120.4(3) . . ?
C34 C35 H35 119.2 . . ?
C36 C35 C34 121.5(3) . . ?
C36 C35 H35 119.2 . . ?
C35 C36 H36 120.1 . . ?
C35 C36 C37 119.7(3) . . ?
C37 C36 H36 120.1 . . ?
C36 C37 H37 119.5 . . ?
C36 C37 C38 121.1(3) . . ?
C38 C37 H37 119.5 . . ?
C33 C38 C42 121.0(3) . . ?
C37 C38 C33 118.1(3) . . ?
C37 C38 C42 120.9(3) . . ?
C34 C39 H39 107.9 . . ?
C34 C39 C40 110.3(3) . . ?
C34 C39 C41 111.8(3) . . ?
C40 C39 H39 107.9 . . ?
C40 C39 C41 111.0(3) . . ?
C41 C39 H39 107.9 . . ?
C39 C40 H40A 109.5 . . ?
C39 C40 H40B 109.5 . . ?
C39 C40 H40C 109.5 . . ?
H40A C40 H40B 109.5 . . ?
H40A C40 H40C 109.5 . . ?
H40B C40 H40C 109.5 . . ?
C39 C41 H41A 109.5 . . ?
C39 C41 H41B 109.5 . . ?
C39 C41 H41C 109.5 . . ?
H41A C41 H41B 109.5 . . ?
H41A C41 H41C 109.5 . . ?
H41B C41 H41C 109.5 . . ?
C38 C42 H42 107.5 . . ?
C38 C42 C44 110.1(3) . . ?
C43 C42 C38 113.3(3) . . ?
C43 C42 H42 107.5 . . ?
C43 C42 C44 110.8(3) . . ?
C44 C42 H42 107.5 . . ?
C42 C43 H43A 109.5 . . ?
C42 C43 H43B 109.5 . . ?
C42 C43 H43C 109.5 . . ?
H43A C43 H43B 109.5 . . ?
H43A C43 H43C 109.5 . . ?
H43B C43 H43C 109.5 . . ?
C42 C44 H44A 109.5 . . ?
C42 C44 H44B 109.5 . . ?
C42 C44 H44C 109.5 . . ?
H44A C44 H44B 109.5 . . ?
H44A C44 H44C 109.5 . . ?
H44B C44 H44C 109.5 . . ?
C46 C45 N4 120.0(3) . . ?
C46 C45 C50 121.6(3) . . ?
C50 C45 N4 118.4(3) . . ?
C45 C46 C51 122.2(3) . . ?
C47 C46 C45 117.9(3) . . ?
C47 C46 C51 119.9(3) . . ?
C46 C47 H47 119.4 . . ?
C48 C47 C46 121.2(3) . . ?
C48 C47 H47 119.4 . . ?
C47 C48 H48 120.1 . . ?
C49 C48 C47 119.8(3) . . ?
C49 C48 H48 120.1 . . ?
C48 C49 H49 119.2 . . ?
C48 C49 C50 121.6(3) . . ?
C50 C49 H49 119.2 . . ?
C45 C50 C54 120.9(3) . . ?
C49 C50 C45 117.7(3) . . ?
C49 C50 C54 121.3(3) . . ?
C46 C51 H51 107.8 . . ?
C46 C51 C53 109.6(3) . . ?
C52 C51 C46 112.0(3) . . ?
C52 C51 H51 107.8 . . ?
C52 C51 C53 111.7(3) . . ?
C53 C51 H51 107.8 . . ?
C51 C52 H52A 109.5 . . ?
C51 C52 H52B 109.5 . . ?
C51 C52 H52C 109.5 . . ?
H52A C52 H52B 109.5 . . ?
H52A C52 H52C 109.5 . . ?
H52B C52 H52C 109.5 . . ?
C51 C53 H53A 109.5 . . ?
C51 C53 H53B 109.5 . . ?
C51 C53 H53C 109.5 . . ?
H53A C53 H53B 109.5 . . ?
H53A C53 H53C 109.5 . . ?
H53B C53 H53C 109.5 . . ?
C50 C54 H54 107.0 . . ?
C55 C54 C50 113.2(3) . . ?
C55 C54 H54 107.0 . . ?
C56 C54 C50 111.2(3) . . ?
C56 C54 H54 107.0 . . ?
C56 C54 C55 111.0(3) . . ?
C54 C55 H55A 109.5 . . ?
C54 C55 H55B 109.5 . . ?
C54 C55 H55C 109.5 . . ?
H55A C55 H55B 109.5 . . ?
H55A C55 H55C 109.5 . . ?
H55B C55 H55C 109.5 . . ?
C54 C56 H56A 109.5 . . ?
C54 C56 H56B 109.5 . . ?
C54 C56 H56C 109.5 . . ?
H56A C56 H56B 109.5 . . ?
H56A C56 H56C 109.5 . . ?
H56B C56 H56C 109.5 . . ?

loop_
_geom_bond_atom_site_label_1
_geom_bond_atom_site_label_2
_geom_bond_distance
_geom_bond_site_symmetry_2
_geom_bond_publ_flag
Zn1 N1 1.973(2) . ?
Zn1 N2 1.963(2) . ?
Zn1 C1 1.871(3) . ?
P1 N3 1.681(3) . ?
P1 N4 1.674(3) . ?
P1 C1 1.541(3) . ?
N1 C3 1.325(4) . ?
N1 C7 1.442(4) . ?
N2 C5 1.333(4) . ?
N2 C19 1.445(4) . ?
N3 C31 1.465(4) . ?
N3 C33 1.430(4) . ?
N4 C32 1.465(4) . ?
N4 C45 1.429(4) . ?
C2 H2A 0.9800 . ?
C2 H2B 0.9800 . ?
C2 H2C 0.9800 . ?
C2 C3 1.512(4) . ?
C3 C4 1.400(4) . ?
C4 H4 0.9500 . ?
C4 C5 1.403(4) . ?
C5 C6 1.511(4) . ?
C6 H6A 0.9800 . ?
C6 H6B 0.9800 . ?
C6 H6C 0.9800 . ?
C7 C8 1.407(4) . ?
C7 C12 1.393(4) . ?
C8 C9 1.393(4) . ?
C8 C13 1.521(4) . ?
C9 H9 0.9500 . ?
C9 C10 1.381(5) . ?
C10 H10 0.9500 . ?
C10 C11 1.378(5) . ?
C11 H11 0.9500 . ?
C11 C12 1.394(4) . ?
C12 C16 1.519(4) . ?
C13 H13 1.0000 . ?
C13 C15 1.528(5) . ?
C13 C14 1.538(5) . ?
C15 H15A 0.9800 . ?
C15 H15B 0.9800 . ?
C15 H15C 0.9800 . ?
C14 H14A 0.9800 . ?
C14 H14B 0.9800 . ?
C14 H14C 0.9800 . ?
C16 H16 1.0000 . ?
C16 C17 1.525(5) . ?
C16 C18 1.531(5) . ?
C17 H17A 0.9800 . ?
C17 H17B 0.9800 . ?
C17 H17C 0.9800 . ?
C18 H18A 0.9800 . ?
C18 H18B 0.9800 . ?
C18 H18C 0.9800 . ?
C19 C20 1.405(4) . ?
C19 C24 1.405(4) . ?
C20 C21 1.397(4) . ?
C20 C25 1.518(4) . ?
C21 H21 0.9500 . ?
C21 C22 1.381(5) . ?
C22 H22 0.9500 . ?
C22 C23 1.381(5) . ?
C23 H23 0.9500 . ?
C23 C24 1.391(4) . ?
C24 C28 1.513(4) . ?
C25 H25 1.0000 . ?
C25 C26 1.534(5) . ?
C25 C27 1.521(5) . ?
C26 H26A 0.9800 . ?
C26 H26B 0.9800 . ?
C26 H26C 0.9800 . ?
C27 H27A 0.9800 . ?
C27 H27B 0.9800 . ?
C27 H27C 0.9800 . ?
C28 H28 1.0000 . ?
C28 C30 1.527(5) . ?
C28 C29 1.531(4) . ?
C30 H30A 0.9800 . ?
C30 H30B 0.9800 . ?
C30 H30C 0.9800 . ?
C29 H29A 0.9800 . ?
C29 H29B 0.9800 . ?
C29 H29C 0.9800 . ?
C31 H31A 0.9900 . ?
C31 H31B 0.9900 . ?
C31 C32 1.520(4) . ?
C32 H32A 0.9900 . ?
C32 H32B 0.9900 . ?
C33 C34 1.406(4) . ?
C33 C38 1.404(4) . ?
C34 C35 1.385(5) . ?
C34 C39 1.520(4) . ?
C35 H35 0.9500 . ?
C35 C36 1.382(5) . ?
C36 H36 0.9500 . ?
C36 C37 1.389(5) . ?
C37 H37 0.9500 . ?
C37 C38 1.391(4) . ?
C38 C42 1.522(4) . ?
C39 H39 1.0000 . ?
C39 C40 1.522(5) . ?
C39 C41 1.536(4) . ?
C40 H40A 0.9800 . ?
C40 H40B 0.9800 . ?
C40 H40C 0.9800 . ?
C41 H41A 0.9800 . ?
C41 H41B 0.9800 . ?
C41 H41C 0.9800 . ?
C42 H42 1.0000 . ?
C42 C43 1.518(4) . ?
C42 C44 1.531(5) . ?
C43 H43A 0.9800 . ?
C43 H43B 0.9800 . ?
C43 H43C 0.9800 . ?
C44 H44A 0.9800 . ?
C44 H44B 0.9800 . ?
C44 H44C 0.9800 . ?
C45 C46 1.405(4) . ?
C45 C50 1.409(4) . ?
C46 C47 1.389(4) . ?
C46 C51 1.522(4) . ?
C47 H47 0.9500 . ?
C47 C48 1.382(5) . ?
C48 H48 0.9500 . ?
C48 C49 1.380(5) . ?
C49 H49 0.9500 . ?
C49 C50 1.384(5) . ?
C50 C54 1.521(4) . ?
C51 H51 1.0000 . ?
C51 C52 1.519(5) . ?
C51 C53 1.531(5) . ?
C52 H52A 0.9800 . ?
C52 H52B 0.9800 . ?
C52 H52C 0.9800 . ?
C53 H53A 0.9800 . ?
C53 H53B 0.9800 . ?
C53 H53C 0.9800 . ?
C54 H54 1.0000 . ?
C54 C55 1.518(5) . ?
C54 C56 1.516(5) . ?
C55 H55A 0.9800 . ?
C55 H55B 0.9800 . ?
C55 H55C 0.9800 . ?
C56 H56A 0.9800 . ?
C56 H56B 0.9800 . ?
C56 H56C 0.9800 . ?

loop_
_geom_torsion_atom_site_label_1
_geom_torsion_atom_site_label_2
_geom_torsion_atom_site_label_3
_geom_torsion_atom_site_label_4
_geom_torsion
_geom_torsion_site_symmetry_1
_geom_torsion_site_symmetry_2
_geom_torsion_site_symmetry_3
_geom_torsion_site_symmetry_4
_geom_torsion_publ_flag
Zn1 N1 C3 C2 178.2(2) . . . . ?
Zn1 N1 C3 C4 0.0(4) . . . . ?
Zn1 N1 C7 C8 -88.5(3) . . . . ?
Zn1 N1 C7 C12 91.4(3) . . . . ?
Zn1 N2 C5 C4 1.5(4) . . . . ?
Zn1 N2 C5 C6 -176.2(2) . . . . ?
Zn1 N2 C19 C20 87.6(3) . . . . ?
Zn1 N2 C19 C24 -93.6(3) . . . . ?
P1 N3 C31 C32 21.3(3) . . . . ?
P1 N3 C33 C34 74.1(3) . . . . ?
P1 N3 C33 C38 -109.6(3) . . . . ?
P1 N4 C32 C31 26.4(3) . . . . ?
P1 N4 C45 C46 93.6(3) . . . . ?
P1 N4 C45 C50 -88.3(3) . . . . ?
N1 C3 C4 C5 3.5(5) . . . . ?
N1 C7 C8 C9 179.1(3) . . . . ?
N1 C7 C8 C13 -0.6(4) . . . . ?
N1 C7 C12 C11 -179.5(3) . . . . ?
N1 C7 C12 C16 0.1(4) . . . . ?
N2 C19 C20 C21 177.1(3) . . . . ?
N2 C19 C20 C25 -3.1(4) . . . . ?
N2 C19 C24 C23 -176.7(3) . . . . ?
N2 C19 C24 C28 4.3(4) . . . . ?
N3 P1 N4 C32 -12.9(3) . . . . ?
N3 P1 N4 C45 -176.1(3) . . . . ?
N3 C31 C32 N4 -28.0(3) . . . . ?
N3 C33 C34 C35 177.4(3) . . . . ?
N3 C33 C34 C39 -2.6(4) . . . . ?
N3 C33 C38 C37 -177.6(3) . . . . ?
N3 C33 C38 C42 2.8(4) . . . . ?
N4 P1 N3 C31 -5.8(2) . . . . ?
N4 P1 N3 C33 -159.0(2) . . . . ?
N4 C45 C46 C47 175.4(3) . . . . ?
N4 C45 C46 C51 -7.2(4) . . . . ?
N4 C45 C50 C49 -176.9(3) . . . . ?
N4 C45 C50 C54 3.8(4) . . . . ?
C2 C3 C4 C5 -174.7(3) . . . . ?
C3 N1 C7 C8 89.7(3) . . . . ?
C3 N1 C7 C12 -90.5(3) . . . . ?
C3 C4 C5 N2 -4.3(5) . . . . ?
C3 C4 C5 C6 173.4(3) . . . . ?
C5 N2 C19 C20 -88.3(3) . . . . ?
C5 N2 C19 C24 90.5(3) . . . . ?
C7 N1 C3 C2 0.1(4) . . . . ?
C7 N1 C3 C4 -178.1(3) . . . . ?
C7 C8 C9 C10 0.5(5) . . . . ?
C7 C8 C13 C15 98.0(4) . . . . ?
C7 C8 C13 C14 -138.1(3) . . . . ?
C7 C12 C16 C17 141.4(3) . . . . ?
C7 C12 C16 C18 -94.1(4) . . . . ?
C8 C7 C12 C11 0.3(5) . . . . ?
C8 C7 C12 C16 179.9(3) . . . . ?
C8 C9 C10 C11 0.1(5) . . . . ?
C9 C8 C13 C15 -81.8(4) . . . . ?
C9 C8 C13 C14 42.1(4) . . . . ?
C9 C10 C11 C12 -0.6(5) . . . . ?
C10 C11 C12 C7 0.3(5) . . . . ?
C10 C11 C12 C16 -179.3(3) . . . . ?
C11 C12 C16 C17 -39.0(4) . . . . ?
C11 C12 C16 C18 85.5(4) . . . . ?
C12 C7 C8 C9 -0.7(5) . . . . ?
C12 C7 C8 C13 179.5(3) . . . . ?
C13 C8 C9 C10 -179.8(3) . . . . ?
C19 N2 C5 C4 177.2(3) . . . . ?
C19 N2 C5 C6 -0.4(4) . . . . ?
C19 C20 C21 C22 -0.4(5) . . . . ?
C19 C20 C25 C26 -104.7(4) . . . . ?
C19 C20 C25 C27 131.1(3) . . . . ?
C19 C24 C28 C30 89.5(3) . . . . ?
C19 C24 C28 C29 -145.2(3) . . . . ?
C20 C19 C24 C23 2.1(4) . . . . ?
C20 C19 C24 C28 -176.9(3) . . . . ?
C20 C21 C22 C23 2.0(5) . . . . ?
C21 C20 C25 C26 75.1(4) . . . . ?
C21 C20 C25 C27 -49.1(4) . . . . ?
C21 C22 C23 C24 -1.6(5) . . . . ?
C22 C23 C24 C19 -0.4(5) . . . . ?
C22 C23 C24 C28 178.6(3) . . . . ?
C23 C24 C28 C30 -89.5(4) . . . . ?
C23 C24 C28 C29 35.8(4) . . . . ?
C24 C19 C20 C21 -1.7(4) . . . . ?
C24 C19 C20 C25 178.1(3) . . . . ?
C25 C20 C21 C22 179.8(3) . . . . ?
C1 P1 N3 C31 169.6(3) . . . . ?
C1 P1 N3 C33 16.4(4) . . . . ?
C1 P1 N4 C32 171.5(3) . . . . ?
C1 P1 N4 C45 8.3(4) . . . . ?
C31 N3 C33 C34 -78.6(4) . . . . ?
C31 N3 C33 C38 97.7(3) . . . . ?
C32 N4 C45 C46 -68.9(4) . . . . ?
C32 N4 C45 C50 109.2(3) . . . . ?
C33 N3 C31 C32 176.3(3) . . . . ?
C33 C34 C35 C36 -0.3(5) . . . . ?
C33 C34 C39 C40 -114.9(3) . . . . ?
C33 C34 C39 C41 121.1(3) . . . . ?
C33 C38 C42 C43 -139.6(3) . . . . ?
C33 C38 C42 C44 95.7(4) . . . . ?
C34 C33 C38 C37 -1.3(5) . . . . ?
C34 C33 C38 C42 179.1(3) . . . . ?
C34 C35 C36 C37 -0.4(5) . . . . ?
C35 C34 C39 C40 65.1(4) . . . . ?
C35 C34 C39 C41 -58.9(4) . . . . ?
C35 C36 C37 C38 0.3(5) . . . . ?
C36 C37 C38 C33 0.6(5) . . . . ?
C36 C37 C38 C42 -179.8(3) . . . . ?
C37 C38 C42 C43 40.8(4) . . . . ?
C37 C38 C42 C44 -83.9(4) . . . . ?
C38 C33 C34 C35 1.2(5) . . . . ?
C38 C33 C34 C39 -178.8(3) . . . . ?
C39 C34 C35 C36 179.7(3) . . . . ?
C45 N4 C32 C31 -169.6(3) . . . . ?
C45 C46 C47 C48 2.0(5) . . . . ?
C45 C46 C51 C52 123.7(4) . . . . ?
C45 C46 C51 C53 -111.7(3) . . . . ?
C45 C50 C54 C55 153.1(3) . . . . ?
C45 C50 C54 C56 -81.1(4) . . . . ?
C46 C45 C50 C49 1.2(4) . . . . ?
C46 C45 C50 C54 -178.1(3) . . . . ?
C46 C47 C48 C49 0.3(5) . . . . ?
C47 C46 C51 C52 -58.9(4) . . . . ?
C47 C46 C51 C53 65.7(4) . . . . ?
C47 C48 C49 C50 -1.9(5) . . . . ?
C48 C49 C50 C45 1.2(5) . . . . ?
C48 C49 C50 C54 -179.5(3) . . . . ?
C49 C50 C54 C55 -26.1(4) . . . . ?
C49 C50 C54 C56 99.6(4) . . . . ?
C50 C45 C46 C47 -2.8(4) . . . . ?
C50 C45 C46 C51 174.7(3) . . . . ?
C51 C46 C47 C48 -175.5(3) . . . . ?
